data_7052249
loop_
_publ_author_name
'Davis, Martin F.'
'Levason, William'
'Ratnani, Raju'
'Reid, Gillian'
'Webster, Michael'

_publ_section_title
;
 Synthesis, spectroscopic studies and structural systematics of
 phosphine oxide complexes with Group II metal (beryllium?barium)
 nitrates
;
_journal_issue 5
_journal_name_full 'New Journal of Chemistry'
_journal_page_first 782
_journal_paper_doi 10.1039/b600301j
_journal_volume 30
_journal_year 2006
_chemical_formula_moiety 'C36 H30 Be N2 O8 P2'
_chemical_formula_structural 'Be (N O3)2 (C18 H15 O P)2'
_chemical_formula_sum 'C36 H30 Be N2 O8 P2'
_chemical_formula_weight 689.57
_chemical_name_systematic
;
Bis(nitrato-O)bis(triphenylphosphine oxide-O)beryllium(II)
;
_space_group_IT_number 14
_symmetry_cell_setting monoclinic
_symmetry_Int_Tables_number 14
_symmetry_space_group_name_Hall '-P 2yn'
_symmetry_space_group_name_H-M 'P 1 21/n 1'
_atom_sites_solution_hydrogens geom
_atom_sites_solution_primary direct
_atom_sites_solution_secondary difmap
_audit_creation_date 2005-12-16
_audit_creation_method 'SHELXL-97 + hand edit'
_cell_angle_alpha 90.00
_cell_angle_beta 90.868(10)
_cell_angle_gamma 90.00
_cell_formula_units_Z 4
_cell_length_a 10.272(3)
_cell_length_b 9.579(2)
_cell_length_c 34.807(7)
_cell_measurement_reflns_used 6617
_cell_measurement_temperature 300(2)
_cell_measurement_theta_max 27.48
_cell_measurement_theta_min 2.91
_cell_volume 3424.5(14)
_computing_structure_refinement 'SHELXL-97 (Sheldrick, 1997)'
_computing_structure_solution 'SHELXS-97 (Sheldrick, 1997)'
_diffrn_ambient_temperature 300(2)
_diffrn_measured_fraction_theta_full 0.992
_diffrn_measured_fraction_theta_max 0.992
_diffrn_measurement_device_type 'area detector, Nonius Kappa ccd'
_diffrn_measurement_method '\f and \w scans'
_diffrn_radiation_monochromator graphite
_diffrn_radiation_source 'Nonius rotating anode'
_diffrn_radiation_type MoK\a
_diffrn_radiation_wavelength 0.71073
_diffrn_reflns_av_R_equivalents 0.1131
_diffrn_reflns_av_sigmaI/netI 0.1437
_diffrn_reflns_limit_h_max 12
_diffrn_reflns_limit_h_min -11
_diffrn_reflns_limit_k_max 11
_diffrn_reflns_limit_k_min -11
_diffrn_reflns_limit_l_max 41
_diffrn_reflns_limit_l_min -41
_diffrn_reflns_number 31143
_diffrn_reflns_theta_full 25.00
_diffrn_reflns_theta_max 25.00
_diffrn_reflns_theta_min 2.97
_diffrn_standards_decay_% 0
_diffrn_standards_number 0
_exptl_absorpt_coefficient_mu 0.182
_exptl_absorpt_correction_T_max 1.0000
_exptl_absorpt_correction_T_min 0.8406
_exptl_absorpt_correction_type multi-scan
_exptl_absorpt_process_details 'G.M. Sheldrick, (2003). SADABS. Version 2.10. Bruker AXS Inc.'
_exptl_crystal_colour colourless
_exptl_crystal_density_diffrn 1.338
_exptl_crystal_density_method 'not measured'
_exptl_crystal_description block
_exptl_crystal_F_000 1432
_exptl_crystal_size_max 0.10
_exptl_crystal_size_mid 0.10
_exptl_crystal_size_min 0.08
_refine_diff_density_max 0.182
_refine_diff_density_min -0.243
_refine_diff_density_rms 0.045
_refine_ls_extinction_method none
_refine_ls_goodness_of_fit_ref 1.009
_refine_ls_hydrogen_treatment noref
_refine_ls_matrix_type full
_refine_ls_number_parameters 442
_refine_ls_number_reflns 5996
_refine_ls_number_restraints 0
_refine_ls_restrained_S_all 1.009
_refine_ls_R_factor_all 0.2107
_refine_ls_R_factor_gt 0.0733
_refine_ls_shift/su_max 0.001
_refine_ls_shift/su_mean 0.000
_refine_ls_structure_factor_coef Fsqd
_refine_ls_weighting_details 'w=1/[\s^2^(Fo^2^)+(0.0470P)^2^+1.1698P] where P=(Fo^2^+2Fc^2^)/3'
_refine_ls_weighting_scheme calc
_refine_ls_wR_factor_gt 0.1146
_refine_ls_wR_factor_ref 0.1523
_reflns_number_gt 2538
_reflns_number_total 5996
_reflns_threshold_expression I>2sigma(I)
_cod_data_source_file b600301j.txt
_cod_data_source_block 05mfd037
_cod_original_cell_volume 3424.3(13)
_cod_original_sg_symbol_H-M 'P 21/n'
_cod_database_code 7052249

loop_
_symmetry_equiv_pos_as_xyz
'x, y, z'
'-x+1/2, y+1/2, -z+1/2'
'-x, -y, -z'
'x-1/2, -y-1/2, z-1/2'

loop_
_atom_site_label
_atom_site_type_symbol
_atom_site_fract_x
_atom_site_fract_y
_atom_site_fract_z
_atom_site_U_iso_or_equiv
_atom_site_adp_type
_atom_site_occupancy
_atom_site_symmetry_multiplicity
_atom_site_calc_flag
_atom_site_refinement_flags
_atom_site_disorder_assembly
_atom_site_disorder_group
Be1 Be 0.2557(5) 0.2172(6) 0.87023(16) 0.0488(15) Uani 1 1 d . . .
N1 N 0.2069(4) 0.3465(5) 0.93351(14) 0.0659(11) Uani 1 1 d . . .
N2 N 0.0946(5) 0.2509(4) 0.81352(13) 0.0688(11) Uani 1 1 d . . .
O1 O 0.1820(3) 0.3334(3) 0.89701(10) 0.0662(9) Uani 1 1 d . . .
O2 O 0.2741(3) 0.2572(4) 0.94920(9) 0.0870(11) Uani 1 1 d . . .
O3 O 0.1607(4) 0.4464(4) 0.94996(10) 0.0984(13) Uani 1 1 d . . .
O4 O 0.2148(3) 0.2560(3) 0.82553(8) 0.0648(8) Uani 1 1 d . . .
O5 O 0.0701(4) 0.2862(4) 0.78083(11) 0.1009(13) Uani 1 1 d . . .
O6 O 0.0109(3) 0.2120(4) 0.83574(11) 0.0987(12) Uani 1 1 d . . .
O7 O 0.2267(3) 0.0592(3) 0.87858(8) 0.0661(9) Uani 1 1 d . . .
O8 O 0.4092(2) 0.2505(3) 0.87226(7) 0.0623(8) Uani 1 1 d . . .
P1 P 0.19909(11) -0.08640(13) 0.89112(3) 0.0588(4) Uani 1 1 d . . .
P2 P 0.54850(11) 0.24222(12) 0.86064(3) 0.0522(3) Uani 1 1 d . . .
C1 C 0.0731(4) -0.0893(5) 0.92552(12) 0.0517(11) Uani 1 1 d . . .
C2 C -0.0117(4) 0.0223(5) 0.92778(12) 0.0599(12) Uani 1 1 d . . .
H2 H -0.0014 0.0991 0.9118 0.072 Uiso 1 1 calc R . .
C3 C -0.1120(5) 0.0197(6) 0.95391(15) 0.0721(14) Uani 1 1 d . . .
H3 H -0.1683 0.0954 0.9555 0.087 Uiso 1 1 calc R . .
C4 C -0.1290(4) -0.0924(7) 0.97720(14) 0.0735(14) Uani 1 1 d . . .
H4 H -0.1971 -0.0931 0.9945 0.088 Uiso 1 1 calc R . .
C5 C -0.0455(5) -0.2058(5) 0.97529(13) 0.0726(14) Uani 1 1 d . . .
H5 H -0.0575 -0.2828 0.9911 0.087 Uiso 1 1 calc R . .
C6 C 0.0560(4) -0.2032(5) 0.94956(13) 0.0682(13) Uani 1 1 d . . .
H6 H 0.1132 -0.2784 0.9484 0.082 Uiso 1 1 calc R . .
C7 C 0.1503(4) -0.1920(5) 0.85107(13) 0.0636(13) Uani 1 1 d . . .
C8 C 0.0825(6) -0.3141(6) 0.85607(17) 0.108(2) Uani 1 1 d . . .
H8 H 0.0596 -0.3416 0.8807 0.129 Uiso 1 1 calc R . .
C9 C 0.0479(7) -0.3966(7) 0.8249(2) 0.124(2) Uani 1 1 d . . .
H9 H 0.0004 -0.4780 0.8287 0.149 Uiso 1 1 calc R . .
C10 C 0.0828(8) -0.3593(8) 0.7891(2) 0.119(2) Uani 1 1 d . . .
H10 H 0.0594 -0.4152 0.7682 0.143 Uiso 1 1 calc R . .
C11 C 0.1519(6) -0.2407(8) 0.78339(17) 0.1044(19) Uani 1 1 d . . .
H11 H 0.1778 -0.2166 0.7588 0.125 Uiso 1 1 calc R . .
C12 C 0.1842(5) -0.1547(6) 0.81449(17) 0.0875(16) Uani 1 1 d . . .
H12 H 0.2288 -0.0717 0.8104 0.105 Uiso 1 1 calc R . .
C13 C 0.3401(4) -0.1622(5) 0.91309(13) 0.0605(13) Uani 1 1 d . . .
C14 C 0.3789(6) -0.2951(6) 0.90649(16) 0.1025(19) Uani 1 1 d . . .
H14 H 0.3321 -0.3511 0.8894 0.123 Uiso 1 1 calc R . .
C15 C 0.4885(8) -0.3478(8) 0.9253(2) 0.134(3) Uani 1 1 d . . .
H15 H 0.5161 -0.4384 0.9202 0.161 Uiso 1 1 calc R . .
C16 C 0.5558(6) -0.2679(9) 0.9510(2) 0.124(2) Uani 1 1 d . . .
H16 H 0.6288 -0.3041 0.9635 0.149 Uiso 1 1 calc R . .
C17 C 0.5171(6) -0.1367(8) 0.95825(19) 0.118(2) Uani 1 1 d . . .
H17 H 0.5628 -0.0818 0.9759 0.142 Uiso 1 1 calc R . .
C18 C 0.4086(5) -0.0842(6) 0.93926(17) 0.0886(16) Uani 1 1 d . . .
H18 H 0.3816 0.0065 0.9444 0.106 Uiso 1 1 calc R . .
C19 C 0.5975(4) 0.0690(5) 0.85013(12) 0.0535(11) Uani 1 1 d . . .
C20 C 0.5260(5) -0.0062(6) 0.82422(15) 0.0795(15) Uani 1 1 d . . .
H20 H 0.4540 0.0354 0.8124 0.095 Uiso 1 1 calc R . .
C21 C 0.5568(6) -0.1420(7) 0.81492(16) 0.0937(17) Uani 1 1 d . . .
H21 H 0.5065 -0.1908 0.7970 0.112 Uiso 1 1 calc R . .
C22 C 0.6599(7) -0.2030(6) 0.83197(19) 0.105(2) Uani 1 1 d . . .
H22 H 0.6807 -0.2952 0.8263 0.126 Uiso 1 1 calc R . .
C23 C 0.7333(7) -0.1299(8) 0.8573(2) 0.157(3) Uani 1 1 d . . .
H23 H 0.8059 -0.1713 0.8688 0.188 Uiso 1 1 calc R . .
C24 C 0.7013(6) 0.0063(6) 0.86636(18) 0.123(2) Uani 1 1 d . . .
H24 H 0.7527 0.0554 0.8840 0.148 Uiso 1 1 calc R . .
C25 C 0.6498(4) 0.3065(4) 0.89863(12) 0.0502(11) Uani 1 1 d . . .
C26 C 0.6062(4) 0.3008(4) 0.93615(14) 0.0654(13) Uani 1 1 d . . .
H26 H 0.5258 0.2606 0.9412 0.079 Uiso 1 1 calc R . .
C27 C 0.6810(6) 0.3542(5) 0.96626(13) 0.0753(14) Uani 1 1 d . . .
H27 H 0.6506 0.3497 0.9913 0.090 Uiso 1 1 calc R . .
C28 C 0.7979(6) 0.4129(5) 0.95927(18) 0.0822(15) Uani 1 1 d . . .
H28 H 0.8470 0.4503 0.9794 0.099 Uiso 1 1 calc R . .
C29 C 0.8445(5) 0.4174(6) 0.92263(19) 0.0888(16) Uani 1 1 d . . .
H29 H 0.9262 0.4553 0.9180 0.107 Uiso 1 1 calc R . .
C30 C 0.7701(5) 0.3656(5) 0.89266(14) 0.0743(14) Uani 1 1 d . . .
H30 H 0.8017 0.3707 0.8678 0.089 Uiso 1 1 calc R . .
C31 C 0.5748(5) 0.3430(5) 0.81865(12) 0.0575(12) Uani 1 1 d . . .
C32 C 0.6861(5) 0.3283(5) 0.79745(15) 0.0839(16) Uani 1 1 d . . .
H32 H 0.7491 0.2638 0.8049 0.101 Uiso 1 1 calc R . .
C33 C 0.7044(7) 0.4095(8) 0.76503(19) 0.108(2) Uani 1 1 d . . .
H33 H 0.7805 0.4011 0.7511 0.130 Uiso 1 1 calc R . .
C34 C 0.6099(9) 0.5021(8) 0.75357(18) 0.113(2) Uani 1 1 d . . .
H34 H 0.6217 0.5550 0.7315 0.136 Uiso 1 1 calc R . .
C35 C 0.4993(7) 0.5178(5) 0.77400(19) 0.0953(18) Uani 1 1 d . . .
H35 H 0.4354 0.5805 0.7659 0.114 Uiso 1 1 calc R . .
C36 C 0.4829(5) 0.4397(5) 0.80690(14) 0.0676(13) Uani 1 1 d . . .
H36 H 0.4086 0.4525 0.8214 0.081 Uiso 1 1 calc R . .

loop_
_atom_site_aniso_label
_atom_site_aniso_U_11
_atom_site_aniso_U_22
_atom_site_aniso_U_33
_atom_site_aniso_U_23
_atom_site_aniso_U_13
_atom_site_aniso_U_12
Be1 0.049(4) 0.046(4) 0.051(4) 0.003(3) 0.003(3) 0.003(3)
N1 0.060(3) 0.074(4) 0.064(3) 0.002(3) 0.007(2) -0.004(2)
N2 0.080(4) 0.062(3) 0.064(3) -0.008(3) -0.006(3) 0.004(3)
O1 0.069(2) 0.069(2) 0.061(2) -0.0024(18) -0.0006(17) 0.0176(16)
O2 0.091(3) 0.109(3) 0.061(2) 0.014(2) 0.0069(19) 0.018(2)
O3 0.112(3) 0.088(3) 0.095(3) -0.039(2) 0.012(2) 0.011(2)
O4 0.056(2) 0.074(2) 0.063(2) 0.0098(16) -0.0074(16) -0.0013(17)
O5 0.136(3) 0.107(3) 0.059(2) -0.003(2) -0.037(2) 0.009(2)
O6 0.064(2) 0.134(3) 0.098(3) 0.004(2) -0.003(2) -0.001(2)
O7 0.071(2) 0.042(2) 0.085(2) 0.0134(16) 0.0075(16) -0.0050(15)
O8 0.0440(18) 0.081(2) 0.0617(19) 0.0032(16) 0.0043(14) -0.0052(15)
P1 0.0610(8) 0.0483(8) 0.0672(9) 0.0040(7) 0.0065(6) 0.0051(7)
P2 0.0492(7) 0.0554(8) 0.0520(7) 0.0019(6) 0.0012(5) -0.0015(6)
C1 0.059(3) 0.039(3) 0.057(3) 0.001(2) 0.002(2) -0.001(2)
C2 0.057(3) 0.061(3) 0.061(3) -0.001(2) 0.002(3) 0.000(3)
C3 0.058(3) 0.082(4) 0.076(4) -0.004(3) -0.002(3) 0.013(3)
C4 0.056(3) 0.101(4) 0.064(4) -0.004(3) 0.007(3) -0.005(3)
C5 0.082(4) 0.069(4) 0.067(3) 0.007(3) 0.004(3) -0.009(3)
C6 0.069(3) 0.061(3) 0.075(3) 0.002(3) 0.011(3) 0.006(3)
C7 0.076(3) 0.054(3) 0.060(4) 0.002(3) 0.006(3) 0.005(3)
C8 0.166(6) 0.077(4) 0.082(4) -0.020(4) 0.027(4) -0.026(4)
C9 0.183(7) 0.085(5) 0.105(6) -0.036(5) 0.020(5) -0.029(4)
C10 0.174(7) 0.093(6) 0.091(6) -0.023(5) -0.009(5) 0.008(5)
C11 0.136(5) 0.112(6) 0.065(4) -0.001(4) -0.004(4) 0.012(5)
C12 0.107(5) 0.088(4) 0.067(4) 0.013(4) 0.000(3) 0.006(3)
C13 0.061(3) 0.050(3) 0.071(4) 0.009(3) 0.012(3) 0.014(3)
C14 0.109(5) 0.089(5) 0.109(5) -0.008(4) -0.018(4) 0.048(4)
C15 0.157(7) 0.092(6) 0.153(7) -0.016(5) -0.013(5) 0.070(5)
C16 0.096(5) 0.126(7) 0.151(7) 0.007(5) -0.007(5) 0.038(5)
C17 0.076(5) 0.114(6) 0.164(6) -0.006(5) -0.029(4) 0.013(4)
C18 0.062(4) 0.075(4) 0.128(5) 0.000(4) -0.018(3) 0.013(3)
C19 0.059(3) 0.058(3) 0.043(3) -0.002(2) -0.005(2) -0.006(3)
C20 0.074(4) 0.073(4) 0.091(4) -0.022(3) -0.010(3) 0.011(3)
C21 0.097(5) 0.085(5) 0.098(5) -0.034(4) -0.003(4) -0.012(4)
C22 0.138(6) 0.065(4) 0.112(5) -0.018(4) -0.017(4) 0.017(4)
C23 0.185(7) 0.104(6) 0.177(7) -0.056(5) -0.107(6) 0.070(5)
C24 0.137(5) 0.077(5) 0.152(6) -0.043(4) -0.090(5) 0.042(4)
C25 0.049(3) 0.049(3) 0.053(3) -0.002(2) 0.004(2) -0.002(2)
C26 0.064(3) 0.062(3) 0.070(4) 0.001(3) -0.006(3) -0.002(2)
C27 0.088(4) 0.088(4) 0.049(3) -0.008(3) -0.011(3) 0.001(3)
C28 0.093(5) 0.065(4) 0.088(5) -0.012(3) -0.033(3) -0.004(3)
C29 0.070(4) 0.097(4) 0.100(5) -0.001(4) -0.013(4) -0.026(3)
C30 0.062(4) 0.091(4) 0.070(4) -0.005(3) 0.001(3) -0.015(3)
C31 0.060(3) 0.058(3) 0.054(3) 0.002(2) 0.002(3) 0.000(3)
C32 0.093(4) 0.093(4) 0.066(4) 0.009(3) 0.016(3) -0.002(3)
C33 0.125(6) 0.123(6) 0.077(5) 0.005(4) 0.036(4) -0.015(5)
C34 0.163(8) 0.107(6) 0.069(5) 0.026(4) -0.002(5) -0.048(5)
C35 0.128(6) 0.070(4) 0.087(5) 0.024(4) -0.031(4) -0.018(4)
C36 0.077(4) 0.057(3) 0.068(4) 0.004(3) -0.003(3) -0.010(3)

loop_
_atom_type_symbol
_atom_type_description
_atom_type_scat_dispersion_real
_atom_type_scat_dispersion_imag
_atom_type_scat_source
C C 0.0033 0.0016 'International Tables Vol C Tables 4.2.6.8 and 6.1.1.4'
H H 0.0000 0.0000 'International Tables Vol C Tables 4.2.6.8 and 6.1.1.4'
N N 0.0061 0.0033 'International Tables Vol C Tables 4.2.6.8 and 6.1.1.4'
O O 0.0106 0.0060 'International Tables Vol C Tables 4.2.6.8 and 6.1.1.4'
P P 0.1023 0.0942 'International Tables Vol C Tables 4.2.6.8 and 6.1.1.4'
Be Be 0.0005 0.0002 'International Tables Vol C Tables 4.2.6.8 and 6.1.1.4'

loop_
_geom_angle_atom_site_label_1
_geom_angle_atom_site_label_2
_geom_angle_atom_site_label_3
_geom_angle
_geom_angle_site_symmetry_1
_geom_angle_site_symmetry_3
_geom_angle_publ_flag
O7 Be1 O8 111.8(4) . . ?
O7 Be1 O1 117.2(3) . . ?
O8 Be1 O1 107.5(4) . . ?
O7 Be1 O4 110.2(4) . . ?
O8 Be1 O4 103.4(3) . . ?
O1 Be1 O4 105.7(3) . . ?
O3 N1 O2 124.2(5) . . ?
O3 N1 O1 117.7(5) . . ?
O2 N1 O1 118.1(5) . . ?
O5 N2 O6 122.8(5) . . ?
O5 N2 O4 118.4(4) . . ?
O6 N2 O4 118.8(4) . . ?
N1 O1 Be1 122.3(4) . . ?
N2 O4 Be1 121.5(3) . . ?
P1 O7 Be1 173.6(3) . . ?
P2 O8 Be1 156.8(3) . . ?
O7 P1 C1 110.83(19) . . ?
O7 P1 C13 110.5(2) . . ?
C1 P1 C13 107.5(2) . . ?
O7 P1 C7 110.7(2) . . ?
C1 P1 C7 108.6(2) . . ?
C13 P1 C7 108.7(2) . . ?
O8 P2 C19 112.39(19) . . ?
O8 P2 C31 110.6(2) . . ?
C19 P2 C31 107.0(2) . . ?
O8 P2 C25 109.38(18) . . ?
C19 P2 C25 108.2(2) . . ?
C31 P2 C25 109.2(2) . . ?
C2 C1 C6 119.2(4) . . ?
C2 C1 P1 119.5(4) . . ?
C6 C1 P1 121.2(4) . . ?
C1 C2 C3 120.0(4) . . ?
C1 C2 H2 120.0 . . ?
C3 C2 H2 120.0 . . ?
C4 C3 C2 120.7(5) . . ?
C4 C3 H3 119.7 . . ?
C2 C3 H3 119.7 . . ?
C3 C4 C5 120.4(4) . . ?
C3 C4 H4 119.8 . . ?
C5 C4 H4 119.8 . . ?
C6 C5 C4 119.3(5) . . ?
C6 C5 H5 120.3 . . ?
C4 C5 H5 120.3 . . ?
C5 C6 C1 120.5(4) . . ?
C5 C6 H6 119.8 . . ?
C1 C6 H6 119.8 . . ?
C12 C7 C8 118.4(5) . . ?
C12 C7 P1 120.3(4) . . ?
C8 C7 P1 121.3(4) . . ?
C7 C8 C9 120.8(5) . . ?
C7 C8 H8 119.6 . . ?
C9 C8 H8 119.6 . . ?
C10 C9 C8 120.2(6) . . ?
C10 C9 H9 119.9 . . ?
C8 C9 H9 119.9 . . ?
C9 C10 C11 120.2(6) . . ?
C9 C10 H10 119.9 . . ?
C11 C10 H10 119.9 . . ?
C10 C11 C12 120.0(6) . . ?
C10 C11 H11 120.0 . . ?
C12 C11 H11 120.0 . . ?
C7 C12 C11 120.4(5) . . ?
C7 C12 H12 119.8 . . ?
C11 C12 H12 119.8 . . ?
C14 C13 C18 118.5(5) . . ?
C14 C13 P1 123.3(5) . . ?
C18 C13 P1 118.0(4) . . ?
C13 C14 C15 120.0(6) . . ?
C13 C14 H14 120.0 . . ?
C15 C14 H14 120.0 . . ?
C16 C15 C14 120.4(6) . . ?
C16 C15 H15 119.8 . . ?
C14 C15 H15 119.8 . . ?
C17 C16 C15 120.2(7) . . ?
C17 C16 H16 119.9 . . ?
C15 C16 H16 119.9 . . ?
C16 C17 C18 119.3(7) . . ?
C16 C17 H17 120.4 . . ?
C18 C17 H17 120.4 . . ?
C13 C18 C17 121.6(5) . . ?
C13 C18 H18 119.2 . . ?
C17 C18 H18 119.2 . . ?
C24 C19 C20 117.4(5) . . ?
C24 C19 P2 123.9(4) . . ?
C20 C19 P2 118.7(4) . . ?
C19 C20 C21 122.1(5) . . ?
C19 C20 H20 118.9 . . ?
C21 C20 H20 118.9 . . ?
C22 C21 C20 119.4(5) . . ?
C22 C21 H21 120.3 . . ?
C20 C21 H21 120.3 . . ?
C21 C22 C23 119.6(6) . . ?
C21 C22 H22 120.2 . . ?
C23 C22 H22 120.2 . . ?
C22 C23 C24 120.4(6) . . ?
C22 C23 H23 119.8 . . ?
C24 C23 H23 119.8 . . ?
C19 C24 C23 121.1(5) . . ?
C19 C24 H24 119.4 . . ?
C23 C24 H24 119.4 . . ?
C30 C25 C26 117.4(4) . . ?
C30 C25 P2 123.1(4) . . ?
C26 C25 P2 119.5(3) . . ?
C25 C26 C27 120.9(4) . . ?
C25 C26 H26 119.6 . . ?
C27 C26 H26 119.6 . . ?
C28 C27 C26 120.0(5) . . ?
C28 C27 H27 120.0 . . ?
C26 C27 H27 120.0 . . ?
C27 C28 C29 120.3(5) . . ?
C27 C28 H28 119.8 . . ?
C29 C28 H28 119.8 . . ?
C28 C29 C30 119.8(5) . . ?
C28 C29 H29 120.1 . . ?
C30 C29 H29 120.1 . . ?
C25 C30 C29 121.5(5) . . ?
C25 C30 H30 119.2 . . ?
C29 C30 H30 119.2 . . ?
C32 C31 C36 118.6(4) . . ?
C32 C31 P2 121.6(4) . . ?
C36 C31 P2 119.8(4) . . ?
C31 C32 C33 120.2(5) . . ?
C31 C32 H32 119.9 . . ?
C33 C32 H32 119.9 . . ?
C34 C33 C32 119.7(6) . . ?
C34 C33 H33 120.1 . . ?
C32 C33 H33 120.1 . . ?
C35 C34 C33 120.9(6) . . ?
C35 C34 H34 119.5 . . ?
C33 C34 H34 119.5 . . ?
C34 C35 C36 119.2(6) . . ?
C34 C35 H35 120.4 . . ?
C36 C35 H35 120.4 . . ?
C35 C36 C31 121.2(5) . . ?
C35 C36 H36 119.4 . . ?
C31 C36 H36 119.4 . . ?

loop_
_geom_bond_atom_site_label_1
_geom_bond_atom_site_label_2
_geom_bond_distance
_geom_bond_site_symmetry_2
_geom_bond_publ_flag
Be1 O7 1.571(6) . ?
Be1 O8 1.609(6) . ?
Be1 O1 1.644(6) . ?
Be1 O4 1.648(6) . ?
N1 O3 1.215(4) . ?
N1 O2 1.223(4) . ?
N1 O1 1.298(4) . ?
N2 O5 1.210(4) . ?
N2 O6 1.224(4) . ?
N2 O4 1.298(4) . ?
O7 P1 1.490(3) . ?
O8 P2 1.495(3) . ?
P1 C1 1.777(4) . ?
P1 C13 1.782(5) . ?
P1 C7 1.788(5) . ?
P2 C19 1.774(5) . ?
P2 C31 1.776(4) . ?
P2 C25 1.780(4) . ?
C1 C2 1.381(5) . ?
C1 C6 1.388(5) . ?
C2 C3 1.385(6) . ?
C2 H2 0.9300 . ?
C3 C4 1.358(6) . ?
C3 H3 0.9300 . ?
C4 C5 1.386(6) . ?
C4 H4 0.9300 . ?
C5 C6 1.385(6) . ?
C5 H5 0.9300 . ?
C6 H6 0.9300 . ?
C7 C12 1.372(6) . ?
C7 C8 1.373(6) . ?
C8 C9 1.383(7) . ?
C8 H8 0.9300 . ?
C9 C10 1.353(7) . ?
C9 H9 0.9300 . ?
C10 C11 1.355(7) . ?
C10 H10 0.9300 . ?
C11 C12 1.396(7) . ?
C11 H11 0.9300 . ?
C12 H12 0.9300 . ?
C13 C14 1.355(6) . ?
C13 C18 1.365(6) . ?
C14 C15 1.388(8) . ?
C14 H14 0.9300 . ?
C15 C16 1.358(8) . ?
C15 H15 0.9300 . ?
C16 C17 1.344(7) . ?
C16 H16 0.9300 . ?
C17 C18 1.382(7) . ?
C17 H17 0.9300 . ?
C18 H18 0.9300 . ?
C19 C24 1.341(6) . ?
C19 C20 1.361(6) . ?
C20 C21 1.378(6) . ?
C20 H20 0.9300 . ?
C21 C22 1.341(7) . ?
C21 H21 0.9300 . ?
C22 C23 1.349(7) . ?
C22 H22 0.9300 . ?
C23 C24 1.383(7) . ?
C23 H23 0.9300 . ?
C24 H24 0.9300 . ?
C25 C30 1.378(5) . ?
C25 C26 1.388(5) . ?
C26 C27 1.388(6) . ?
C26 H26 0.9300 . ?
C27 C28 1.351(6) . ?
C27 H27 0.9300 . ?
C28 C29 1.369(6) . ?
C28 H28 0.9300 . ?
C29 C30 1.377(6) . ?
C29 H29 0.9300 . ?
C30 H30 0.9300 . ?
C31 C32 1.377(6) . ?
C31 C36 1.380(6) . ?
C32 C33 1.385(7) . ?
C32 H32 0.9300 . ?
C33 C34 1.370(8) . ?
C33 H33 0.9300 . ?
C34 C35 1.357(8) . ?
C34 H34 0.9300 . ?
C35 C36 1.380(6) . ?
C35 H35 0.9300 . ?
C36 H36 0.9300 . ?
